data_2215667
loop_
_publ_author_name
'Jia-Jia Wei'
'Wei-Dong Wang'
'Wen-Ying Li'
'Hong-Wu He'

_publ_section_title 4-(2-Chlorobenzylidenehydrazinocarbonyl)-2-methyl-2<i>H</i>-pyrazole-3-sulfonamide
_journal_coeditor_code SJ2353
_journal_issue 10
_journal_name_full 'Acta Crystallographica Section E'
_journal_page_first o4057
_journal_page_last o4057
_journal_paper_doi 10.1107/S1600536807044054
_journal_volume 63
_journal_year 2007
_chemical_formula_iupac 'C12 H12 Cl N5 O3 S'
_chemical_formula_moiety 'C12 H12 Cl N5 O3 S'
_chemical_formula_sum 'C12 H12 Cl N5 O3 S'
_chemical_formula_weight 341.78
_chemical_name_systematic
;
4-(2-Chlorobenzylidenehydrazinocarbonyl)-2-methyl-2H-pyrazole-3-sulfonic
acid amide
;
_space_group_IT_number 2
_symmetry_cell_setting triclinic
_symmetry_space_group_name_Hall '-P 1'
_symmetry_space_group_name_H-M 'P -1'
_atom_sites_solution_hydrogens geom
_atom_sites_solution_primary direct
_atom_sites_solution_secondary difmap
_audit_creation_method SHELXL-97
_cell_angle_alpha 89.5250(10)
_cell_angle_beta 66.8520(10)
_cell_angle_gamma 87.7220(10)
_cell_formula_units_Z 2
_cell_length_a 8.4272(6)
_cell_length_b 9.0905(7)
_cell_length_c 10.4381(7)
_cell_measurement_reflns_used 2721
_cell_measurement_temperature 292(2)
_cell_measurement_theta_max 28.25
_cell_measurement_theta_min 2.24
_cell_volume 734.66(9)
_computing_cell_refinement 'SAINT (Bruker, 2001)'
_computing_data_collection 'SMART (Bruker, 2001)'
_computing_data_reduction 'SAINT (Bruker, 2001)'
_computing_molecular_graphics 'PLATON (Spek, 2003)'
_computing_publication_material 'SHELXTL (Sheldrick, 2001)'
_computing_structure_refinement 'SHELXL97 (Sheldrick, 1997)'
_computing_structure_solution 'SHELXS97 (Sheldrick, 1997)'
_diffrn_ambient_temperature 297(2)
_diffrn_measured_fraction_theta_full 0.986
_diffrn_measured_fraction_theta_max 0.986
_diffrn_measurement_device_type 'Bruker SMART APEX CCD area-detector'
_diffrn_measurement_method '\f and \w scans'
_diffrn_radiation_monochromator graphite
_diffrn_radiation_source 'fine-focus sealed tube'
_diffrn_radiation_type MoK\a
_diffrn_radiation_wavelength 0.71073
_diffrn_reflns_av_R_equivalents 0.0510
_diffrn_reflns_av_sigmaI/netI 0.0437
_diffrn_reflns_limit_h_max 9
_diffrn_reflns_limit_h_min -10
_diffrn_reflns_limit_k_max 11
_diffrn_reflns_limit_k_min -11
_diffrn_reflns_limit_l_max 8
_diffrn_reflns_limit_l_min -12
_diffrn_reflns_number 4684
_diffrn_reflns_theta_full 26.00
_diffrn_reflns_theta_max 26.00
_diffrn_reflns_theta_min 2.12
_diffrn_standards_number 0
_exptl_absorpt_coefficient_mu 0.422
_exptl_absorpt_correction_type none
_exptl_crystal_colour colorless
_exptl_crystal_density_diffrn 1.545
_exptl_crystal_density_method 'not measured'
_exptl_crystal_description block
_exptl_crystal_F_000 352
_exptl_crystal_size_max 0.10
_exptl_crystal_size_mid 0.10
_exptl_crystal_size_min 0.08
_refine_diff_density_max 0.321
_refine_diff_density_min -0.291
_refine_ls_extinction_method none
_refine_ls_goodness_of_fit_ref 1.112
_refine_ls_hydrogen_treatment mixed
_refine_ls_matrix_type full
_refine_ls_number_parameters 209
_refine_ls_number_reflns 2843
_refine_ls_number_restraints 0
_refine_ls_restrained_S_all 1.112
_refine_ls_R_factor_all 0.0507
_refine_ls_R_factor_gt 0.0428
_refine_ls_shift/su_max 0.011
_refine_ls_shift/su_mean 0.002
_refine_ls_structure_factor_coef Fsqd
_refine_ls_weighting_details 'calc w=1/[\s^2^(Fo^2^)+(0.0737P)^2^+0.1888P] where P=(Fo^2^+2Fc^2^)/3'
_refine_ls_weighting_scheme calc
_refine_ls_wR_factor_gt 0.1219
_refine_ls_wR_factor_ref 0.1362
_reflns_number_gt 2421
_reflns_number_total 2843
_reflns_threshold_expression I>2\s(I)
_cod_data_source_file sj2353.cif
_cod_data_source_block I
_cod_depositor_comments
;
The following automatic conversions were performed:
'_exptl_absorpt_correction_type' value 'None' changed to 'none' according
to '/home/saulius/struct/CIF-dictionaries/cif_core.dic' dictionary named
'cif_core.dic' version 2.4.1 from 2010-06-29.

Automatic conversion script
Id: cif_fix_enum 1527 2010-12-29 10:47:43Z saulius 

The following automatic conversions were performed:

'_exptl_absorpt_correction_type' value 'None' changed to 'none'
according to /home/saulius/struct/CIF-dictionaries/cif_core.dic
dictionary named 'cif_core.dic' version 2.4.1 from 2010-06-29.

Automatic conversion script
Id: cif_fix_values 1715 2011-07-08 13:25:40Z adriana 
;
_cod_database_code 2215667
_cod_database_fobs_code 2215667

loop_
_symmetry_equiv_pos_as_xyz
'x, y, z'
'-x, -y, -z'

loop_
_atom_site_type_symbol
_atom_site_label
_atom_site_fract_x
_atom_site_fract_y
_atom_site_fract_z
_atom_site_U_iso_or_equiv
_atom_site_adp_type
_atom_site_calc_flag
_atom_site_refinement_flags
_atom_site_occupancy
C C1 1.4090(3) 0.9541(3) -0.1318(3) 0.0513(6) Uani d . 1
H H1A 1.4523 1.0053 -0.2188 0.077 Uiso calc R 1
H H1B 1.4896 0.8758 -0.1332 0.077 Uiso calc R 1
H H1C 1.3944 1.0214 -0.0572 0.077 Uiso calc R 1
C C2 1.1438(3) 0.8013(2) -0.0105(2) 0.0305(4) Uani d . 1
C C3 0.9973(3) 0.7766(2) -0.0376(2) 0.0324(5) Uani d . 1
C C4 1.0236(3) 0.8610(3) -0.1570(2) 0.0403(5) Uani d . 1
H H4 0.9460 0.8673 -0.2004 0.048 Uiso calc R 1
C C5 0.8395(3) 0.6899(2) 0.0232(2) 0.0356(5) Uani d . 1
C C6 0.6552(3) 0.4574(3) 0.3040(2) 0.0414(5) Uani d . 1
H H6 0.7386 0.4629 0.3411 0.050 Uiso calc R 1
C C7 0.5040(3) 0.3680(3) 0.3721(2) 0.0425(5) Uani d . 1
C C8 0.4960(4) 0.2636(3) 0.4734(3) 0.0520(7) Uani d . 1
C C9 0.3514(5) 0.1801(3) 0.5337(3) 0.0724(10) Uani d . 1
H H9 0.3483 0.1104 0.6003 0.087 Uiso calc R 1
C C10 0.2140(5) 0.1986(4) 0.4970(4) 0.0782(11) Uani d . 1
H H10 0.1185 0.1408 0.5373 0.094 Uiso calc R 1
C C11 0.2164(4) 0.3036(4) 0.3995(3) 0.0703(9) Uani d . 1
H H11 0.1214 0.3182 0.3760 0.084 Uiso calc R 1
C C12 0.3606(3) 0.3868(3) 0.3372(3) 0.0521(6) Uani d . 1
H H12 0.3620 0.4565 0.2710 0.062 Uiso calc R 1
Cl Cl1 0.66414(13) 0.23836(9) 0.52817(8) 0.0729(3) Uani d . 1
N N1 1.2424(2) 0.8929(2) -0.11050(19) 0.0377(4) Uani d . 1
N N2 1.1702(3) 0.9306(2) -0.2012(2) 0.0451(5) Uani d . 1
N N3 0.8156(3) 0.6116(2) 0.1381(2) 0.0413(5) Uani d . 1
H H3A 0.894(4) 0.615(3) 0.174(3) 0.050 Uiso d . 1
N N4 0.6715(2) 0.5276(2) 0.1936(2) 0.0393(4) Uani d . 1
N N5 1.3822(3) 0.6394(3) 0.0437(3) 0.0551(6) Uani d . 1
H H5A 1.371(4) 0.572(4) 0.004(3) 0.066 Uiso d . 1
H H5B 1.475(4) 0.675(4) 0.028(3) 0.066 Uiso d . 1
O O1 1.0830(2) 0.6507(2) 0.2113(2) 0.0637(6) Uani d . 1
O O2 1.2641(2) 0.8658(2) 0.17484(19) 0.0550(5) Uani d . 1
O O3 0.7372(2) 0.6923(2) -0.03414(19) 0.0569(5) Uani d . 1
S S1 1.21556(7) 0.74039(6) 0.12003(6) 0.0396(2) Uani d . 1

loop_
_atom_site_aniso_label
_atom_site_aniso_U_11
_atom_site_aniso_U_22
_atom_site_aniso_U_33
_atom_site_aniso_U_12
_atom_site_aniso_U_13
_atom_site_aniso_U_23
C1 0.0446(14) 0.0509(14) 0.0628(16) -0.0168(11) -0.0246(12) 0.0050(12)
C2 0.0267(10) 0.0327(10) 0.0325(10) 0.0012(8) -0.0121(8) 0.0012(8)
C3 0.0299(10) 0.0334(11) 0.0344(11) 0.0002(8) -0.0134(9) 0.0011(9)
C4 0.0391(12) 0.0452(13) 0.0420(12) -0.0045(9) -0.0216(10) 0.0079(10)
C5 0.0274(10) 0.0409(12) 0.0407(12) -0.0031(9) -0.0156(9) 0.0033(9)
C6 0.0435(13) 0.0424(12) 0.0401(12) -0.0063(10) -0.0180(10) 0.0042(10)
C7 0.0501(14) 0.0370(12) 0.0351(12) -0.0075(10) -0.0106(10) 0.0022(9)
C8 0.0724(18) 0.0412(13) 0.0387(13) -0.0043(12) -0.0176(12) 0.0018(11)
C9 0.104(3) 0.0474(16) 0.0473(16) -0.0239(17) -0.0087(17) 0.0134(13)
C10 0.076(2) 0.069(2) 0.068(2) -0.0373(18) -0.0023(18) 0.0075(16)
C11 0.0557(17) 0.077(2) 0.070(2) -0.0231(15) -0.0139(15) 0.0018(16)
C12 0.0501(15) 0.0539(15) 0.0490(15) -0.0129(12) -0.0151(12) 0.0061(12)
Cl1 0.1105(7) 0.0599(5) 0.0602(5) 0.0084(4) -0.0475(5) 0.0067(3)
N1 0.0360(10) 0.0388(10) 0.0397(10) -0.0068(8) -0.0161(8) 0.0026(8)
N2 0.0490(11) 0.0476(11) 0.0429(11) -0.0113(9) -0.0219(9) 0.0111(9)
N3 0.0345(10) 0.0506(11) 0.0438(11) -0.0116(8) -0.0200(9) 0.0111(9)
N4 0.0362(10) 0.0415(10) 0.0409(10) -0.0093(8) -0.0153(8) 0.0044(8)
N5 0.0396(12) 0.0471(13) 0.0931(19) 0.0038(10) -0.0418(13) -0.0099(12)
O1 0.0450(10) 0.0969(15) 0.0610(12) -0.0200(10) -0.0326(9) 0.0362(11)
O2 0.0611(11) 0.0611(11) 0.0556(11) 0.0016(9) -0.0368(9) -0.0085(9)
O3 0.0403(9) 0.0845(14) 0.0577(11) -0.0222(9) -0.0305(9) 0.0270(10)
S1 0.0339(3) 0.0472(4) 0.0441(4) -0.0034(2) -0.0224(3) 0.0067(3)

loop_
_atom_type_symbol
_atom_type_description
_atom_type_scat_dispersion_real
_atom_type_scat_dispersion_imag
_atom_type_scat_source
C C 0.0033 0.0016 'International Tables Vol C Tables 4.2.6.8 and 6.1.1.4'
H H 0.0000 0.0000 'International Tables Vol C Tables 4.2.6.8 and 6.1.1.4'
O O 0.0106 0.0060 'International Tables Vol C Tables 4.2.6.8 and 6.1.1.4'
N N 0.0061 0.0033 'International Tables Vol C Tables 4.2.6.8 and 6.1.1.4'
S S 0.1246 0.1234 'International Tables Vol C Tables 4.2.6.8 and 6.1.1.4'
Cl Cl 0.1484 0.1585 'International Tables Vol C Tables 4.2.6.8 and 6.1.1.4'

loop_
_geom_angle_atom_site_label_1
_geom_angle_atom_site_label_2
_geom_angle_atom_site_label_3
_geom_angle
N1 C1 H1A 109.5
N1 C1 H1B 109.5
H1A C1 H1B 109.5
N1 C1 H1C 109.5
H1A C1 H1C 109.5
H1B C1 H1C 109.5
N1 C2 C3 106.98(18)
N1 C2 S1 119.13(15)
C3 C2 S1 133.89(16)
C2 C3 C4 103.20(18)
C2 C3 C5 137.5(2)
C4 C3 C5 119.3(2)
N2 C4 C3 112.9(2)
N2 C4 H4 123.6
C3 C4 H4 123.6
O3 C5 N3 122.8(2)
O3 C5 C3 118.8(2)
N3 C5 C3 118.38(19)
N4 C6 C7 119.6(2)
N4 C6 H6 120.2
C7 C6 H6 120.2
C12 C7 C8 117.7(2)
C12 C7 C6 119.9(2)
C8 C7 C6 122.4(3)
C9 C8 C7 120.5(3)
C9 C8 Cl1 118.7(2)
C7 C8 Cl1 120.9(2)
C10 C9 C8 120.9(3)
C10 C9 H9 119.5
C8 C9 H9 119.5
C9 C10 C11 119.9(3)
C9 C10 H10 120.0
C11 C10 H10 120.0
C12 C11 C10 119.8(3)
C12 C11 H11 120.1
C10 C11 H11 120.1
C11 C12 C7 121.1(3)
C11 C12 H12 119.5
C7 C12 H12 119.5
N2 N1 C2 112.22(17)
N2 N1 C1 117.85(19)
C2 N1 C1 129.9(2)
C4 N2 N1 104.69(18)
C5 N3 N4 118.87(19)
C5 N3 H3A 117.9(18)
N4 N3 H3A 123.2(18)
C6 N4 N3 115.7(2)
S1 N5 H5A 116(2)
S1 N5 H5B 117(2)
H5A N5 H5B 124(3)
O2 S1 O1 119.36(12)
O2 S1 N5 108.30(12)
O1 S1 N5 108.40(14)
O2 S1 C2 107.99(10)
O1 S1 C2 105.91(10)
N5 S1 C2 106.13(12)

loop_
_geom_bond_atom_site_label_1
_geom_bond_atom_site_label_2
_geom_bond_distance
C1 N1 1.465(3)
C1 H1A 0.9600
C1 H1B 0.9600
C1 H1C 0.9600
C2 N1 1.353(3)
C2 C3 1.397(3)
C2 S1 1.772(2)
C3 C4 1.404(3)
C3 C5 1.484(3)
C4 N2 1.323(3)
C4 H4 0.9300
C5 O3 1.227(3)
C5 N3 1.340(3)
C6 N4 1.274(3)
C6 C7 1.466(3)
C6 H6 0.9300
C7 C12 1.397(4)
C7 C8 1.398(3)
C8 C9 1.386(4)
C8 Cl1 1.731(3)
C9 C10 1.360(5)
C9 H9 0.9300
C10 C11 1.384(5)
C10 H10 0.9300
C11 C12 1.384(4)
C11 H11 0.9300
C12 H12 0.9300
N1 N2 1.347(3)
N3 N4 1.381(3)
N3 H3A 0.87(3)
N5 S1 1.575(2)
N5 H5A 0.77(3)
N5 H5B 0.82(3)
O1 S1 1.4292(19)
O2 S1 1.4235(18)

loop_
_geom_hbond_atom_site_label_D
_geom_hbond_atom_site_label_H
_geom_hbond_atom_site_label_A
_geom_hbond_site_symmetry_A
_geom_hbond_distance_DH
_geom_hbond_distance_HA
_geom_hbond_distance_DA
_geom_hbond_angle_DHA
_geom_hbond_publ_flag
N3 H3A O1 . 0.87(3) 1.83(3) 2.685(3) 166(3) yes
N5 H5B O3 1_655 0.82(3) 2.05(3) 2.835(3) 160(3) yes
N5 H5A N4 2_765 0.77(3) 2.42(3) 3.105(3) 149(3) yes
N5 H5A O3 2_765 0.77(3) 2.58(3) 3.231(3) 144(3) yes

loop_
_geom_torsion_atom_site_label_1
_geom_torsion_atom_site_label_2
_geom_torsion_atom_site_label_3
_geom_torsion_atom_site_label_4
_geom_torsion
N1 C2 C3 C4 -0.4(2)
S1 C2 C3 C4 179.24(18)
N1 C2 C3 C5 178.8(2)
S1 C2 C3 C5 -1.6(4)
C2 C3 C4 N2 0.3(3)
C5 C3 C4 N2 -178.99(19)
C2 C3 C5 O3 -177.8(2)
C4 C3 C5 O3 1.2(3)
C2 C3 C5 N3 1.8(4)
C4 C3 C5 N3 -179.2(2)
N4 C6 C7 C12 -15.3(3)
N4 C6 C7 C8 165.4(2)
C12 C7 C8 C9 1.5(4)
C6 C7 C8 C9 -179.2(2)
C12 C7 C8 Cl1 -177.30(19)
C6 C7 C8 Cl1 2.0(3)
C7 C8 C9 C10 -0.6(4)
Cl1 C8 C9 C10 178.2(3)
C8 C9 C10 C11 -1.0(5)
C9 C10 C11 C12 1.6(5)
C10 C11 C12 C7 -0.7(5)
C8 C7 C12 C11 -0.9(4)
C6 C7 C12 C11 179.8(2)
C3 C2 N1 N2 0.3(2)
S1 C2 N1 N2 -179.38(15)
C3 C2 N1 C1 180.0(2)
S1 C2 N1 C1 0.3(3)
C3 C4 N2 N1 -0.2(3)
C2 N1 N2 C4 -0.1(3)
C1 N1 N2 C4 -179.8(2)
O3 C5 N3 N4 1.2(4)
C3 C5 N3 N4 -178.40(19)
C7 C6 N4 N3 178.6(2)
C5 N3 N4 C6 -179.1(2)
N1 C2 S1 O2 49.18(19)
C3 C2 S1 O2 -130.4(2)
N1 C2 S1 O1 178.13(18)
C3 C2 S1 O1 -1.4(3)
N1 C2 S1 N5 -66.77(19)
C3 C2 S1 N5 113.7(2)

loop_
_cod_related_entry_id
_cod_related_entry_database
_cod_related_entry_code
1 ChemSpider 21184161
